data_2008605
loop_
_publ_author_name
'Puviarasan, K.'
'Govindasamy, L.'
'Shanmuga Sundara Raj, S.'
'Velmurugan, D.'
'Jayanthi, G.'
'Hoong-Kun Fun'

_publ_section_title
;
 5-(2-Chlorophenyl)-4-phenyl-3,4-dihydro-2<i>H</i>-1,2,4-triazole-3-thione
;
_journal_issue 6
_journal_name_full 'Acta Crystallographica Section C'
_journal_page_first 951
_journal_page_last 953
_journal_paper_doi 10.1107/S0108270199002796
_journal_volume 55
_journal_year 1999
_chemical_formula_sum 'C14 H10 Cl N3 S'
_chemical_formula_weight 287.76
_chemical_name_systematic
;
5-(2-Chlorophenyl)-4-phenyl-4H-1,2,4-triazole-3-thione
;
_space_group_IT_number 2
_symmetry_cell_setting triclinic
_symmetry_space_group_name_Hall '-P 1'
_symmetry_space_group_name_H-M 'P -1'
_audit_creation_method SHELXL97
_cell_angle_alpha 97.5560(10)
_cell_angle_beta 104.2980(10)
_cell_angle_gamma 95.4030(10)
_cell_formula_units_Z 2
_cell_length_a 6.96750(10)
_cell_length_b 9.5232(2)
_cell_length_c 11.0979(3)
_cell_measurement_reflns_used 39
_cell_measurement_temperature 293(2)
_cell_measurement_theta_max 12.51
_cell_measurement_theta_min 5.38
_cell_volume 701.20(3)
_computing_cell_refinement XSCANS
_computing_data_collection 'XSCANS (Siemens, 1994)'
_computing_data_reduction XSCANS
_computing_molecular_graphics 'ZORTEP (Zsolnai, 1997)'
_computing_publication_material 'SHELXL97 and PARST (Nardelli, 1983; 1995)'
_computing_structure_refinement 'SHELXL97 (Sheldrick, 1997)'
_computing_structure_solution 'SHELXS97 (Sheldrick, 1990)'
_diffrn_ambient_temperature 293(2)
_diffrn_measured_fraction_theta_full 0.962
_diffrn_measured_fraction_theta_max 0.962
_diffrn_measurement_device_type 'Siemens (model?)'
_diffrn_measurement_method \q/2\q
_diffrn_radiation_monochromator graphite
_diffrn_radiation_source 'fine-focus sealed tube'
_diffrn_radiation_type MoK\a
_diffrn_radiation_wavelength 0.71073
_diffrn_reflns_av_R_equivalents 0.016
_diffrn_reflns_av_sigmaI/netI 0.032
_diffrn_reflns_limit_h_max 8
_diffrn_reflns_limit_h_min -9
_diffrn_reflns_limit_k_max 12
_diffrn_reflns_limit_k_min -9
_diffrn_reflns_limit_l_max 14
_diffrn_reflns_limit_l_min -14
_diffrn_reflns_number 4570
_diffrn_reflns_theta_full 27.50
_diffrn_reflns_theta_max 27.5
_diffrn_reflns_theta_min 3.04
_diffrn_standards_decay_% <3
_diffrn_standards_interval_count 97
_diffrn_standards_interval_time 60
_diffrn_standards_number 3
_exptl_absorpt_coefficient_mu 0.410
_exptl_absorpt_correction_type none
_exptl_crystal_colour colourless
_exptl_crystal_density_diffrn 1.363
_exptl_crystal_density_method 'not measured'
_exptl_crystal_description square
_exptl_crystal_F_000 296
_exptl_crystal_size_max 0.52
_exptl_crystal_size_mid 0.36
_exptl_crystal_size_min 0.32
_refine_diff_density_max 0.350
_refine_diff_density_min -0.448
_refine_ls_extinction_method none
_refine_ls_goodness_of_fit_ref 1.018
_refine_ls_hydrogen_treatment constr
_refine_ls_matrix_type full
_refine_ls_number_parameters 176
_refine_ls_number_reflns 3099
_refine_ls_number_restraints 0
_refine_ls_restrained_S_all 1.018
_refine_ls_R_factor_all 0.052
_refine_ls_R_factor_gt 0.041
_refine_ls_shift/su_max <0.001
_refine_ls_shift/su_mean 0.000
_refine_ls_structure_factor_coef Fsqd
_refine_ls_weighting_details 'w = 1/[\s^2^(Fo^2^)+(0.0489P)^2^+0.2548P] where P=(Fo^2^+2Fc^2^)/3'
_refine_ls_weighting_scheme calc
_refine_ls_wR_factor_ref 0.109
_reflns_number_gt 2554
_reflns_number_total 3099
_reflns_threshold_expression I>2\s(I)
_cod_data_source_file os1044.cif
_cod_data_source_block I
_cod_depositor_comments
;
The following automatic conversions were performed:
'_symmetry_cell_setting' value 'Triclinic' changed to 'triclinic'
according to '/home/saulius/struct/CIF-dictionaries/cif_core.dic'
dictionary named 'cif_core.dic' version 2.4.1 from 2010-06-29.

Automatic conversion script
Id: cif_fix_enum 1527 2010-12-29 10:47:43Z saulius 

The following automatic conversions were performed:

'_refine_ls_weighting_scheme' value 'calc w =
1/[\s^2^(Fo^2^)+(0.0489P)^2^+0.2548P] where P=(Fo^2^+2Fc^2^)/3' was
changed to 'calc'. New tag '_refine_ls_weighting_details' was
created. The value of the new tag was set to 'w =
1/[\s^2^(Fo^2^)+(0.0489P)^2^+0.2548P] where P=(Fo^2^+2Fc^2^)/3'.

Automatic conversion script
Id: cif_fix_values 3143 2015-03-26 13:38:13Z robertas 
;
_cod_database_code 2008605

loop_
_symmetry_equiv_pos_as_xyz
'x, y, z'
'-x, -y, -z'

loop_
_atom_site_label
_atom_site_fract_x
_atom_site_fract_y
_atom_site_fract_z
_atom_site_U_iso_or_equiv
_atom_site_adp_type
_atom_site_calc_flag
_atom_site_refinement_flags
_atom_site_occupancy
_atom_site_disorder_assembly
_atom_site_disorder_group
_atom_site_type_symbol
H1N3 .110(4) .541(3) -.084(2) .064(7) Uiso d . 1 . . H
S1 .05936(8) .26944(5) .00820(5) .04514(15) Uani d . 1 . . S
Cl1 .16039(12) .16521(8) -.47746(6) .0836(2) Uani d . 1 . . Cl
N1 .2717(2) .28075(14) -.17007(13) .0352(3) Uani d . 1 . . N
N2 .2734(3) .50528(16) -.20297(17) .0496(4) Uani d . 1 . . N
N3 .1727(3) .47786(17) -.11479(17) .0477(4) Uani d . 1 . . N
C1 .1665(3) .34379(18) -.09211(16) .0372(4) Uani d . 1 . . C
C2 .3329(3) .38390(18) -.23453(17) .0394(4) Uani d . 1 . . C
C3 .3251(3) .13828(17) -.17252(15) .0347(4) Uani d . 1 . . C
C4 .5247(3) .12104(19) -.14211(17) .0413(4) Uani d . 1 . . C
H4 .6225 .2002 -.1209 .050 Uiso calc R 1 . . H
C5 .5777(3) -.0156(2) -.1436(2) .0519(5) Uani d . 1 . . C
H5 .7119 -.0285 -.1240 .062 Uiso calc R 1 . . H
C6 .4332(4) -.1317(2) -.1738(2) .0548(5) Uani d . 1 . . C
H6 .4699 -.2230 -.1737 .066 Uiso calc R 1 . . H
C7 .2341(4) -.1142(2) -.20440(19) .0538(5) Uani d . 1 . . C
H7 .1370 -.1938 -.2253 .065 Uiso calc R 1 . . H
C8 .1775(3) .02206(19) -.20415(18) .0450(4) Uani d . 1 . . C
H8 .0432 .0347 -.2248 .054 Uiso calc R 1 . . H
C9 .4562(3) .36328(19) -.32456(17) .0417(4) Uani d . 1 . . C
C10 .6382(3) .4484(3) -.2994(2) .0577(5) Uani d . 1 . . C
H10 .6815 .5147 -.2258 .069 Uiso calc R 1 . . H
C11 .7569(4) .4359(4) -.3829(3) .0781(8) Uani d . 1 . . C
H11 .8779 .4947 -.3660 .094 Uiso calc R 1 . . H
C12 .6949(5) .3364(4) -.4905(3) .0842(9) Uani d . 1 . . C
H12 .7754 .3271 -.5459 .101 Uiso calc R 1 . . H
C13 .5155(5) .2506(3) -.5172(2) .0769(8) Uani d . 1 . . C
H13 .4752 .1826 -.5898 .092 Uiso calc R 1 . . H
C14 .3946(3) .2656(2) -.43563(19) .0526(5) Uani d . 1 . . C

loop_
_atom_site_aniso_label
_atom_site_aniso_U_11
_atom_site_aniso_U_22
_atom_site_aniso_U_33
_atom_site_aniso_U_12
_atom_site_aniso_U_13
_atom_site_aniso_U_23
S1 .0529(3) .0396(2) .0538(3) .0148(2) .0300(2) .00938(19)
Cl1 .0846(5) .0963(5) .0544(3) -.0215(4) .0119(3) -.0076(3)
N1 .0393(8) .0303(7) .0391(7) .0080(6) .0167(6) .0020(5)
N2 .0631(11) .0353(8) .0615(10) .0135(7) .0338(9) .0096(7)
N3 .0610(10) .0335(8) .0605(10) .0163(7) .0345(9) .0068(7)
C1 .0373(9) .0342(8) .0426(9) .0102(7) .0152(7) .0015(7)
C2 .0436(10) .0336(8) .0445(9) .0067(7) .0178(8) .0053(7)
C3 .0443(9) .0300(8) .0339(8) .0101(7) .0171(7) .0030(6)
C4 .0453(10) .0393(9) .0432(9) .0111(7) .0167(8) .0074(7)
C5 .0635(13) .0521(11) .0525(11) .0285(10) .0271(10) .0149(9)
C6 .0886(17) .0382(10) .0503(11) .0256(10) .0339(11) .0107(8)
C7 .0816(16) .0320(9) .0486(11) -.0026(9) .0264(11) -.0014(8)
C8 .0495(11) .0393(9) .0459(10) .0012(8) .0173(8) .0003(7)
C9 .0477(10) .0410(9) .0436(9) .0122(8) .0208(8) .0106(7)
C10 .0555(13) .0662(14) .0550(12) .0010(10) .0228(10) .0114(10)
C11 .0561(15) .112(2) .0774(17) .0050(14) .0329(13) .0288(16)
C12 .0743(18) .131(3) .0656(16) .0278(18) .0437(14) .0225(17)
C13 .095(2) .095(2) .0497(13) .0236(16) .0358(13) .0039(12)
C14 .0597(13) .0577(12) .0432(10) .0113(10) .0181(9) .0070(9)

loop_
_atom_type_symbol
_atom_type_description
_atom_type_scat_dispersion_real
_atom_type_scat_dispersion_imag
_atom_type_scat_source
C C 0.0033 0.0016 'International Tables Vol C Tables 4.2.6.8 and 6.1.1.4'
H H 0.0000 0.0000 'International Tables Vol C Tables 4.2.6.8 and 6.1.1.4'
N N 0.0061 0.0033 'International Tables Vol C Tables 4.2.6.8 and 6.1.1.4'
S S 0.1246 0.1234 'International Tables Vol C Tables 4.2.6.8 and 6.1.1.4'
Cl Cl 0.1484 0.1585 'International Tables Vol C Tables 4.2.6.8 and 6.1.1.4'

loop_
_geom_angle_atom_site_label_1
_geom_angle_atom_site_label_2
_geom_angle_atom_site_label_3
_geom_angle
_geom_angle_publ_flag
C1 N1 C2 107.49(14) yes
C1 N1 C3 125.50(14) yes
C2 N1 C3 126.70(13) yes
C2 N2 N3 103.68(14) yes
C1 N3 N2 114.24(14) yes
C1 N3 H1N3 124.5(17) ?
N2 N3 H1N3 120.9(17) ?
N3 C1 N1 103.28(15) yes
N3 C1 S1 128.53(13) yes
N1 C1 S1 128.19(13) yes
N2 C2 N1 111.31(15) yes
N2 C2 C9 123.22(16) yes
N1 C2 C9 125.43(15) yes
C4 C3 C8 121.31(16) ?
C4 C3 N1 118.69(15) yes
C8 C3 N1 120.00(16) yes
C3 C4 C5 119.16(18) ?
C3 C4 H4 120.4 ?
C5 C4 H4 120.4 ?
C6 C5 C4 120.2(2) ?
C6 C5 H5 119.9 ?
C4 C5 H5 119.9 ?
C5 C6 C7 120.54(18) ?
C5 C6 H6 119.7 ?
C7 C6 H6 119.7 ?
C6 C7 C8 120.20(19) ?
C6 C7 H7 119.9 ?
C8 C7 H7 119.9 ?
C3 C8 C7 118.59(19) ?
C3 C8 H8 120.7 ?
C7 C8 H8 120.7 ?
C10 C9 C14 118.46(18) ?
C10 C9 C2 118.57(17) ?
C14 C9 C2 122.93(18) ?
C9 C10 C11 120.7(2) ?
C9 C10 H10 119.6 ?
C11 C10 H10 119.6 ?
C12 C11 C10 119.7(3) ?
C12 C11 H11 120.1 ?
C10 C11 H11 120.1 ?
C11 C12 C13 120.6(2) ?
C11 C12 H12 119.7 ?
C13 C12 H12 119.7 ?
C12 C13 C14 119.8(2) ?
C12 C13 H13 120.1 ?
C14 C13 H13 120.1 ?
C13 C14 C9 120.7(2) ?
C13 C14 Cl1 118.77(19) yes
C9 C14 Cl1 120.47(16) yes

loop_
_geom_bond_atom_site_label_1
_geom_bond_atom_site_label_2
_geom_bond_site_symmetry_2
_geom_bond_distance
_geom_bond_publ_flag
S1 C1 . 1.6781(18) yes
Cl1 C14 . 1.734(2) yes
N1 C1 . 1.381(2) yes
N1 C2 . 1.384(2) yes
N1 C3 . 1.439(2) yes
N2 C2 . 1.299(2) yes
N2 N3 . 1.374(2) yes
N3 C1 . 1.332(2) yes
N3 H1N3 . .86(3) ?
C2 C9 . 1.476(2) yes
C3 C4 . 1.379(3) ?
C3 C8 . 1.383(2) ?
C4 C5 . 1.384(3) ?
C4 H4 . .9300 ?
C5 C6 . 1.369(3) ?
C5 H5 . .9300 ?
C6 C7 . 1.376(3) ?
C6 H6 . .9300 ?
C7 C8 . 1.391(3) ?
C7 H7 . .9300 ?
C8 H8 . .9300 ?
C9 C10 . 1.384(3) ?
C9 C14 . 1.390(3) ?
C10 C11 . 1.387(3) ?
C10 H10 . .9300 ?
C11 C12 . 1.372(4) ?
C11 H11 . .9300 ?
C12 C13 . 1.371(4) ?
C12 H12 . .9300 ?
C13 C14 . 1.384(3) ?
C13 H13 . .9300 ?

loop_
_geom_torsion_atom_site_label_1
_geom_torsion_atom_site_label_2
_geom_torsion_atom_site_label_3
_geom_torsion_atom_site_label_4
_geom_torsion
C2 N2 N3 C1 -0.7(2)
N2 N3 C1 N1 0.6(2)
N2 N3 C1 S1 179.86(15)
C2 N1 C1 N3 -0.20(19)
C3 N1 C1 N3 173.70(16)
C2 N1 C1 S1 -179.50(14)
C3 N1 C1 S1 -5.6(3)
N3 N2 C2 N1 0.5(2)
N3 N2 C2 C9 -177.44(18)
C1 N1 C2 N2 -0.2(2)
C3 N1 C2 N2 -174.03(17)
C1 N1 C2 C9 177.70(17)
C3 N1 C2 C9 3.9(3)
C1 N1 C3 C4 -117.59(19)
C2 N1 C3 C4 55.1(2)
C1 N1 C3 C8 62.0(2)
C2 N1 C3 C8 -125.26(19)
C8 C3 C4 C5 0.1(3)
N1 C3 C4 C5 179.70(16)
C3 C4 C5 C6 -0.6(3)
C4 C5 C6 C7 0.7(3)
C5 C6 C7 C8 -0.4(3)
C4 C3 C8 C7 0.2(3)
N1 C3 C8 C7 -179.36(16)
C6 C7 C8 C3 -0.1(3)
N2 C2 C9 C10 57.4(3)
N1 C2 C9 C10 -120.3(2)
N2 C2 C9 C14 -120.4(2)
N1 C2 C9 C14 61.9(3)
C14 C9 C10 C11 -0.3(3)
C2 C9 C10 C11 -178.2(2)
C9 C10 C11 C12 -1.1(4)
C10 C11 C12 C13 0.9(5)
C11 C12 C13 C14 0.8(5)
C12 C13 C14 C9 -2.3(4)
C12 C13 C14 Cl1 175.2(2)
C10 C9 C14 C13 2.0(3)
C2 C9 C14 C13 179.8(2)
C10 C9 C14 Cl1 -175.38(17)
C2 C9 C14 Cl1 2.4(3)

loop_
_cod_related_entry_id
_cod_related_entry_database
_cod_related_entry_code
1 ChemSpider 634022
